data_4328862
loop_
_publ_author_name
'Stuart K. Langley'
'Boujemaa Moubaraki'
'Keith S. Murray'

_publ_contact_author_address
; School of Chemistry, 171 
  Monash university, 
  Vic 3800, 
  Australia
;
_publ_contact_author_email Keith.murray@sci.monash.edu.au
_publ_contact_author_fax +61-3-9905-4597
_publ_contact_author_name 'Keith. S. Murray'
_publ_contact_author_phone +61-3-9905-4512
_publ_section_title
;
 Magnetic Properties of Hexanuclear Lanthanide(III) Clusters Incorporating
 a Central \m6-Carbonate Ligand Derived from Atmospheric CO2 Fixation
;
_journal_name_full 'Inorganic Chemistry'
_journal_page_first 3947
_journal_page_last 3949
_journal_paper_doi 10.1021/ic3002724
_journal_volume 51
_journal_year 2012
_chemical_formula_sum 'C64.5 H98 Cl7 Gd6 N14 O38'
_chemical_formula_weight 2869.18
_space_group_IT_number 2
_symmetry_cell_setting triclinic
_symmetry_space_group_name_Hall '-P 1'
_symmetry_space_group_name_H-M 'P -1'
_atom_sites_solution_hydrogens geom
_atom_sites_solution_primary direct
_atom_sites_solution_secondary difmap
_audit_creation_date '9 November 2005'
_audit_creation_method SHELXL-97
_cell_angle_alpha 94.636(2)
_cell_angle_beta 111.251(2)
_cell_angle_gamma 97.178(2)
_cell_formula_units_Z 2
_cell_length_a 16.5364(6)
_cell_length_b 17.1890(5)
_cell_length_c 18.7018(7)
_cell_measurement_reflns_used 9753
_cell_measurement_temperature 123(2)
_cell_measurement_theta_max 29.56
_cell_measurement_theta_min 2.14
_cell_volume 4869.6(3)
_computing_cell_refinement 'Bruker Apex2 V2.0'
_computing_data_collection 'Bruker Apex2 V2.0'
_computing_data_reduction 'Bruker Apex2 V2.0'
_computing_molecular_graphics x-seed
_computing_publication_material CIFTAB
_computing_structure_refinement 'SHELXL-97 (Sheldrick, 1997)'
_computing_structure_solution 'SHELXS-97 (Sheldrick, 1990)'
_diffrn_ambient_temperature 123(2)
_diffrn_measured_fraction_theta_full 0.991
_diffrn_measured_fraction_theta_max 0.991
_diffrn_measurement_device_type 'Bruker X8 Apex CCD'
_diffrn_measurement_method 'phi and omega scans'
_diffrn_radiation_monochromator graphite
_diffrn_radiation_source 'fine-focus sealed tube'
_diffrn_radiation_type MoK\a
_diffrn_radiation_wavelength 0.71073
_diffrn_reflns_av_R_equivalents 0.0593
_diffrn_reflns_av_sigmaI/netI 0.0884
_diffrn_reflns_limit_h_max 21
_diffrn_reflns_limit_h_min -21
_diffrn_reflns_limit_k_max 22
_diffrn_reflns_limit_k_min -22
_diffrn_reflns_limit_l_max 24
_diffrn_reflns_limit_l_min -24
_diffrn_reflns_number 66069
_diffrn_reflns_theta_full 27.50
_diffrn_reflns_theta_max 27.50
_diffrn_reflns_theta_min 2.60
_diffrn_standards_decay_% 0
_diffrn_standards_interval_count 0
_diffrn_standards_interval_time 0
_diffrn_standards_number 0
_exptl_absorpt_coefficient_mu 4.306
_exptl_absorpt_correction_T_max 0.423
_exptl_absorpt_correction_T_min 0.231
_exptl_absorpt_correction_type multi-scan
_exptl_absorpt_process_details SADABS
_exptl_crystal_colour colourless
_exptl_crystal_density_diffrn 1.953
_exptl_crystal_description block
_exptl_crystal_F_000 2770
_exptl_crystal_size_max 0.4
_exptl_crystal_size_mid 0.3
_exptl_crystal_size_min 0.2
_refine_diff_density_max 1.40
_refine_diff_density_min -1.745
_refine_diff_density_rms 0.208
_refine_ls_extinction_method none
_refine_ls_goodness_of_fit_ref 1.063
_refine_ls_hydrogen_treatment constr
_refine_ls_matrix_type full
_refine_ls_number_parameters 1271
_refine_ls_number_reflns 22153
_refine_ls_number_restraints 207
_refine_ls_restrained_S_all 1.074
_refine_ls_R_factor_all 0.0874
_refine_ls_R_factor_gt 0.0508
_refine_ls_shift/su_max 0.001
_refine_ls_shift/su_mean 0.000
_refine_ls_structure_factor_coef Fsqd
_refine_ls_weighting_details 'calc w=1/[\s^2^(Fo^2^)+(0.0505P)^2^+0.8894P] where P=(Fo^2^+2Fc^2^)/3'
_refine_ls_weighting_scheme calc
_refine_ls_wR_factor_gt 0.1060
_refine_ls_wR_factor_ref 0.1207
_reflns_number_gt 15084
_reflns_number_total 22153
_reflns_threshold_expression >2sigma(I)
_cod_data_source_file ic3002724_si_002.cif
_cod_data_source_block global
_cod_original_formula_sum 'C64.50 H98 Cl7 Gd6 N14 O38'
_cod_database_code 4328862

loop_
_symmetry_equiv_pos_as_xyz
'x, y, z'
'-x, -y, -z'

loop_
_atom_site_label
_atom_site_type_symbol
_atom_site_fract_x
_atom_site_fract_y
_atom_site_fract_z
_atom_site_U_iso_or_equiv
_atom_site_adp_type
_atom_site_occupancy
_atom_site_symmetry_multiplicity
_atom_site_calc_flag
_atom_site_refinement_flags
_atom_site_disorder_assembly
_atom_site_disorder_group
Gd1 Gd 0.31165(2) 0.923486(19) 0.191759(19) 0.02066(9) Uani 1 1 d . A .
Gd2 Gd 0.36298(2) 0.76255(2) 0.07610(2) 0.02331(9) Uani 1 1 d . A .
Gd3 Gd 0.51453(2) 0.834984(19) 0.28257(2) 0.02078(9) Uani 1 1 d . A .
Gd4 Gd 0.40477(2) 0.624183(19) 0.22540(2) 0.02397(9) Uani 1 1 d . A .
Gd5 Gd 0.20003(2) 0.60893(2) 0.30122(2) 0.02492(10) Uani 1 1 d . . .
Gd6 Gd 0.11807(2) 0.812939(19) 0.25245(2) 0.02381(9) Uani 1 1 d . A .
Cl1 Cl -0.07405(14) 0.82348(12) 0.02238(12) 0.0447(5) Uani 1 1 d . . .
Cl2 Cl 0.22551(15) 1.20070(11) 0.36515(13) 0.0479(6) Uani 1 1 d . . .
Cl3 Cl 0.37350(16) 0.59318(13) 0.53907(12) 0.0545(6) Uani 1 1 d . . .
Cl4 Cl -0.10355(15) 0.92651(16) 0.23034(16) 0.0631(7) Uani 1 1 d . . .
Cl5 Cl 0.15513(16) 0.41202(16) 0.41509(16) 0.0694(8) Uani 1 1 d . . .
Cl6 Cl 0.3057(2) 0.28871(13) 0.20003(16) 0.0722(8) Uani 1 1 d . B .
Cl7 Cl -0.1234(4) 0.4863(3) 0.2750(3) 0.0777(18) Uani 0.50 1 d P A 4
O1 O 0.3009(3) 1.0371(3) 0.2728(3) 0.0273(11) Uani 1 1 d D A .
O2 O 0.2603(3) 1.0061(3) 0.0892(3) 0.0310(12) Uani 1 1 d . A .
O3 O 0.4375(3) 0.8897(2) 0.1645(3) 0.0232(11) Uani 1 1 d . A .
O4 O 0.2590(3) 0.8386(3) 0.0782(3) 0.0254(11) Uani 1 1 d . A .
O5 O 0.4198(3) 0.9124(2) 0.3078(3) 0.0224(11) Uani 1 1 d . A .
O6 O 0.1598(3) 0.9115(3) 0.1793(3) 0.0246(11) Uani 1 1 d . . .
O7 O 0.2498(3) 0.8052(2) 0.2327(3) 0.0220(11) Uani 1 1 d . . .
O8 O 0.3615(3) 0.7730(2) 0.2073(2) 0.0221(11) Uani 1 1 d . . .
O9 O 0.2839(3) 0.6833(2) 0.2444(3) 0.0229(11) Uani 1 1 d . A .
O10 O 0.3612(3) 0.8484(3) -0.0247(3) 0.0331(12) Uani 1 1 d . . .
O11 O 0.4863(3) 0.8136(3) 0.0344(3) 0.0303(12) Uani 1 1 d . . .
O12 O 0.4762(4) 0.8989(4) -0.0480(3) 0.0543(17) Uani 1 1 d . . .
O13 O 0.3619(4) 0.6777(3) -0.0388(3) 0.0445(15) Uani 1 1 d . . .
O14 O 0.3145(3) 0.6392(3) 0.1004(3) 0.0284(12) Uani 1 1 d . . .
O15 O 0.4864(3) 0.7225(3) 0.1778(3) 0.0252(11) Uani 1 1 d . . .
O16 O 0.6355(3) 0.8647(3) 0.2321(3) 0.0324(12) Uani 1 1 d . . .
O17 O 0.6633(3) 0.7964(3) 0.3295(3) 0.0350(13) Uani 1 1 d . . .
O18 O 0.7644(4) 0.8273(4) 0.2818(5) 0.076(2) Uani 1 1 d . . .
O19 O 0.6262(3) 0.9526(3) 0.3624(3) 0.0306(12) Uani 1 1 d . . .
O20 O 0.4894(3) 0.7185(2) 0.3293(3) 0.0223(11) Uani 1 1 d . . .
O21 O 0.3477(3) 0.4881(3) 0.1743(3) 0.0384(13) Uani 1 1 d D . .
O22 O 0.5264(3) 0.5618(3) 0.3011(3) 0.0359(13) Uani 1 1 d D . .
O23 O 0.3409(3) 0.5703(2) 0.3146(3) 0.0243(11) Uani 1 1 d . A .
O24 O 0.1459(3) 0.5069(3) 0.2034(3) 0.0328(13) Uani 1 1 d . B .
O25' O 0.0908(4) 0.5873(3) 0.3495(3) 0.0410(14) Uani 0.50 1 d P B 3
O26 O 0.1984(3) 0.7440(3) 0.3519(3) 0.0260(11) Uani 1 1 d . A .
O27 O 0.0990(3) 0.6709(3) 0.2093(3) 0.0309(12) Uani 1 1 d . A .
O29 O 0.1751(3) 0.9139(3) 0.3485(3) 0.0312(12) Uani 1 1 d . . .
N1 N 0.4250(4) 1.0534(3) 0.2082(3) 0.0233(13) Uani 1 1 d . . .
N2 N 0.4426(5) 0.8543(4) -0.0143(4) 0.0359(16) Uani 1 1 d . A .
N3 N 0.6890(5) 0.8299(4) 0.2806(4) 0.0424(18) Uani 1 1 d . A .
N4 N 0.5395(4) 0.8546(3) 0.4304(3) 0.0259(14) Uani 1 1 d . . .
N6 N 0.2059(4) 0.7018(3) -0.0233(3) 0.0280(14) Uani 1 1 d . . .
N7 N 0.4841(4) 0.5533(3) 0.1436(4) 0.0342(16) Uani 1 1 d . . .
N8 N 0.2123(4) 0.3998(3) 0.1984(4) 0.0342(16) Uani 1 1 d . B .
N9 N 0.2631(4) 0.4933(3) 0.3661(3) 0.0305(15) Uani 1 1 d . A .
N10 N 0.2834(4) 0.6824(4) 0.4428(4) 0.0313(15) Uani 1 1 d . A .
N11 N 0.0152(4) 0.7343(3) 0.1176(3) 0.0274(14) Uani 1 1 d . . .
N12 N 0.0361(4) 0.9253(3) 0.1974(3) 0.0273(14) Uani 1 1 d . . .
N13 N 0.1932(4) 1.0474(3) 0.3574(3) 0.0265(14) Uani 1 1 d . . .
C1 C 0.3646(5) 1.1101(4) 0.2999(4) 0.0336(19) Uani 1 1 d . . .
H1A H 0.3789 1.1259 0.3546 0.040 Uiso 1 1 calc R B .
H1B H 0.3405 1.1522 0.2718 0.040 Uiso 1 1 calc R . .
C2 C 0.4463(5) 1.0946(4) 0.2862(4) 0.0289(18) Uani 1 1 d . B .
H2A H 0.4845 1.1446 0.2931 0.035 Uiso 1 1 calc R . .
H2B H 0.4780 1.0629 0.3241 0.035 Uiso 1 1 calc R . .
C3 C 0.2910(5) 1.0892(4) 0.1113(5) 0.0315(18) Uani 1 1 d . . .
H3A H 0.2670 1.1092 0.1481 0.038 Uiso 1 1 calc R B .
H3B H 0.2710 1.1163 0.0662 0.038 Uiso 1 1 calc R . .
C4 C 0.3897(5) 1.1053(4) 0.1474(5) 0.0321(19) Uani 1 1 d . B .
H4A H 0.4132 1.0966 0.1074 0.039 Uiso 1 1 calc R . .
H4B H 0.4092 1.1603 0.1704 0.039 Uiso 1 1 calc R . .
C5 C 0.5052(5) 1.0277(4) 0.2030(4) 0.0297(18) Uani 1 1 d . B .
H5A H 0.5421 1.0157 0.2531 0.036 Uiso 1 1 calc R . .
H5B H 0.5384 1.0702 0.1889 0.036 Uiso 1 1 calc R . .
C6 C 0.4813(4) 0.9555(4) 0.1434(4) 0.0222(16) Uani 1 1 d . . .
H6A H 0.4433 0.9673 0.0936 0.027 Uiso 1 1 calc R B .
H6B H 0.5343 0.9419 0.1382 0.027 Uiso 1 1 calc R . .
C7 C 0.1698(5) 0.8246(4) 0.0267(4) 0.0293(18) Uani 1 1 d . . .
H7A H 0.1518 0.8742 0.0112 0.035 Uiso 1 1 calc R B .
H7B H 0.1329 0.8021 0.0526 0.035 Uiso 1 1 calc R . .
C8 C 0.1580(5) 0.7678(4) -0.0446(4) 0.0337(19) Uani 1 1 d . B .
H8A H 0.0959 0.7473 -0.0723 0.040 Uiso 1 1 calc R . .
H8B H 0.1791 0.7962 -0.0788 0.040 Uiso 1 1 calc R . .
C9 C 0.1692(5) 0.6513(4) 0.0212(4) 0.0351(19) Uani 1 1 d . B .
H9A H 0.1140 0.6198 -0.0137 0.042 Uiso 1 1 calc R . .
H9B H 0.1568 0.6848 0.0589 0.042 Uiso 1 1 calc R . .
C10 C 0.2288(5) 0.5973(4) 0.0624(4) 0.036(2) Uani 1 1 d . B .
H10A H 0.2080 0.5749 0.0998 0.043 Uiso 1 1 calc R . .
H10B H 0.2287 0.5542 0.0255 0.043 Uiso 1 1 calc R . .
C11 C 0.2063(6) 0.6567(5) -0.0939(5) 0.045(2) Uani 1 1 d . B .
H11A H 0.2025 0.6923 -0.1323 0.053 Uiso 1 1 calc R C 1
H11B H 0.1542 0.6162 -0.1149 0.053 Uiso 1 1 calc R C 1
C12 C 0.2755(16) 0.6824(15) -0.1147(14) 0.042(8) Uani 0.335(18) 1 d PU B 2
H12A H 0.2746 0.7362 -0.1268 0.050 Uiso 0.335(18) 1 calc PR B 2
H12B H 0.2739 0.6484 -0.1594 0.050 Uiso 0.335(18) 1 calc PR B 2
C13 C 0.6723(5) 0.9456(5) 0.4428(5) 0.046(2) Uani 1 1 d . B .
H13A H 0.7103 0.9951 0.4699 0.055 Uiso 1 1 calc R . .
H13B H 0.7081 0.9043 0.4475 0.055 Uiso 1 1 calc R . .
C14 C 0.6052(5) 0.9259(4) 0.4761(4) 0.035(2) Uani 1 1 d . B .
H14A H 0.5750 0.9706 0.4771 0.042 Uiso 1 1 calc R . .
H14B H 0.6338 0.9159 0.5290 0.042 Uiso 1 1 calc R . .
C15 C 0.5672(5) 0.7811(4) 0.4599(4) 0.0310(18) Uani 1 1 d . B .
H15A H 0.5664 0.7805 0.5114 0.037 Uiso 1 1 calc R . .
H15B H 0.6269 0.7795 0.4633 0.037 Uiso 1 1 calc R . .
C16 C 0.5067(5) 0.7098(4) 0.4072(4) 0.0284(17) Uani 1 1 d . B .
H16A H 0.5335 0.6630 0.4193 0.034 Uiso 1 1 calc R . .
H16B H 0.4519 0.7027 0.4156 0.034 Uiso 1 1 calc R . .
C17 C 0.4523(5) 0.8631(4) 0.4308(4) 0.0309(18) Uani 1 1 d . B .
H17A H 0.4575 0.8790 0.4834 0.037 Uiso 1 1 calc R . .
H17B H 0.4134 0.8125 0.4120 0.037 Uiso 1 1 calc R . .
C18 C 0.4129(4) 0.9248(4) 0.3796(4) 0.0254(17) Uani 1 1 d . . .
H18A H 0.3515 0.9219 0.3724 0.031 Uiso 1 1 calc R B .
H18B H 0.4434 0.9773 0.4053 0.031 Uiso 1 1 calc R . .
C19 C 0.5546(5) 0.6928(4) 0.1588(4) 0.0284(17) Uani 1 1 d . B .
H19A H 0.6015 0.6854 0.2059 0.034 Uiso 1 1 calc R . .
H19B H 0.5790 0.7311 0.1336 0.034 Uiso 1 1 calc R . .
C20 C 0.5195(5) 0.6161(4) 0.1065(5) 0.036(2) Uani 1 1 d . B .
H20A H 0.5661 0.5986 0.0927 0.044 Uiso 1 1 calc R . .
H20B H 0.4730 0.6239 0.0593 0.044 Uiso 1 1 calc R . .
C21 C 0.4133(6) 0.4962(5) 0.0827(5) 0.047(2) Uani 1 1 d . B .
H21A H 0.4386 0.4658 0.0527 0.057 Uiso 1 1 calc R . .
H21B H 0.3722 0.5248 0.0480 0.057 Uiso 1 1 calc R . .
C22 C 0.3648(6) 0.4405(4) 0.1182(5) 0.041(2) Uani 1 1 d . B .
H22A H 0.3102 0.4125 0.0789 0.050 Uiso 1 1 calc R . .
H22B H 0.4006 0.4021 0.1420 0.050 Uiso 1 1 calc R . .
C23 C 0.5583(6) 0.5164(5) 0.1918(5) 0.043(2) Uani 1 1 d . B .
H23A H 0.6130 0.5529 0.2054 0.052 Uiso 1 1 calc R . .
H23B H 0.5619 0.4690 0.1620 0.052 Uiso 1 1 calc R . .
C24 C 0.5471(6) 0.4954(4) 0.2647(5) 0.040(2) Uani 1 1 d . B .
H24A H 0.5001 0.4505 0.2522 0.048 Uiso 1 1 calc R . .
H24B H 0.6009 0.4809 0.2996 0.048 Uiso 1 1 calc R . .
C25 C 0.1442(5) 0.4297(4) 0.2002(4) 0.034(2) Uani 1 1 d . . .
C26 C 0.0681(6) 0.3810(5) 0.2016(5) 0.053(3) Uani 1 1 d . B .
H26 H 0.0203 0.4026 0.2043 0.063 Uiso 1 1 calc R . .
C27 C 0.0686(7) 0.3013(6) 0.1989(6) 0.070(4) Uani 1 1 d . . .
H27 H 0.0195 0.2677 0.1981 0.084 Uiso 1 1 calc R B .
C28 C 0.1402(8) 0.2705(5) 0.1972(5) 0.062(3) Uani 1 1 d . B .
H28 H 0.1411 0.2164 0.1951 0.075 Uiso 1 1 calc R . .
C29 C 0.2096(6) 0.3222(5) 0.1989(5) 0.047(2) Uani 1 1 d . . .
C30 C 0.3393(5) 0.5111(4) 0.3548(4) 0.0289(18) Uani 1 1 d . A .
C31 C 0.4088(5) 0.4700(4) 0.3859(4) 0.0349(19) Uani 1 1 d . . .
H31 H 0.4610 0.4819 0.3779 0.042 Uiso 1 1 calc R B .
C32 C 0.3977(6) 0.4112(5) 0.4289(5) 0.042(2) Uani 1 1 d . B .
H32 H 0.4438 0.3841 0.4517 0.050 Uiso 1 1 calc R . .
C33 C 0.3204(5) 0.3923(4) 0.4387(5) 0.040(2) Uani 1 1 d . . .
H33 H 0.3123 0.3519 0.4669 0.049 Uiso 1 1 calc R B .
C34 C 0.2554(5) 0.4343(4) 0.4057(4) 0.036(2) Uani 1 1 d . A .
C35 C 0.2453(5) 0.7480(4) 0.4257(4) 0.0273(17) Uani 1 1 d . A .
C36 C 0.2582(5) 0.8101(4) 0.4818(4) 0.0287(17) Uani 1 1 d . . .
H36 H 0.2323 0.8546 0.4687 0.034 Uiso 1 1 calc R B .
C37 C 0.3092(6) 0.8060(5) 0.5570(5) 0.046(2) Uani 1 1 d . B .
H37 H 0.3193 0.8484 0.5949 0.056 Uiso 1 1 calc R . .
C38 C 0.3467(6) 0.7379(5) 0.5773(5) 0.044(2) Uani 1 1 d . . .
H38 H 0.3799 0.7327 0.6283 0.052 Uiso 1 1 calc R B .
C39 C 0.3311(5) 0.6795(4) 0.5169(5) 0.037(2) Uani 1 1 d . A .
C40 C 0.0375(4) 0.6638(4) 0.1395(4) 0.0256(17) Uani 1 1 d . A .
C41 C -0.0028(5) 0.5917(4) 0.0920(4) 0.0313(18) Uani 1 1 d . . .
H41 H 0.0128 0.5440 0.1080 0.038 Uiso 1 1 calc R B .
C42 C -0.0667(5) 0.5941(5) 0.0206(5) 0.040(2) Uani 1 1 d . B .
H42 H -0.0940 0.5474 -0.0129 0.048 Uiso 1 1 calc R . .
C43 C -0.0905(5) 0.6651(5) -0.0018(5) 0.041(2) Uani 1 1 d . . .
H43 H -0.1345 0.6672 -0.0494 0.049 Uiso 1 1 calc R B .
C44 C -0.0465(5) 0.7327(4) 0.0491(4) 0.0299(18) Uani 1 1 d . B .
C45 C 0.0936(5) 0.9502(4) 0.1644(4) 0.0271(17) Uani 1 1 d . A .
C46 C 0.0796(5) 1.0116(4) 0.1188(5) 0.036(2) Uani 1 1 d . . .
H46 H 0.1190 1.0284 0.0960 0.043 Uiso 1 1 calc R B .
C47 C 0.0068(5) 1.0464(5) 0.1083(5) 0.045(2) Uani 1 1 d . B .
H47 H -0.0039 1.0864 0.0772 0.054 Uiso 1 1 calc R . .
C48 C -0.0515(5) 1.0229(5) 0.1436(5) 0.045(2) Uani 1 1 d . . .
H48 H -0.1001 1.0471 0.1387 0.054 Uiso 1 1 calc R B .
C49 C -0.0321(5) 0.9610(5) 0.1866(5) 0.036(2) Uani 1 1 d . B .
C50 C 0.1551(5) 0.9789(4) 0.3710(4) 0.0299(18) Uani 1 1 d . B .
C51 C 0.0956(6) 0.9783(5) 0.4095(6) 0.055(3) Uani 1 1 d . . .
H51 H 0.0683 0.9309 0.4172 0.066 Uiso 1 1 calc R B .
C52 C 0.0791(7) 1.0499(6) 0.4354(7) 0.075(3) Uani 1 1 d . B .
H52 H 0.0409 1.0511 0.4616 0.089 Uiso 1 1 calc R . .
C53 C 0.1197(7) 1.1205(6) 0.4222(6) 0.061(3) Uani 1 1 d . . .
H53 H 0.1101 1.1695 0.4394 0.073 Uiso 1 1 calc R B .
C54 C 0.1737(5) 1.1141(4) 0.3832(5) 0.0344(19) Uani 1 1 d . B .
N14 N -0.0669(3) 0.6355(3) 0.2703(3) 0.044(4) Uani 0.50 1 d PG A 4
C56 C -0.0724(3) 0.7092(3) 0.2452(3) 0.031(4) Uani 0.50 1 d PGU A 4
C57 C -0.1472(3) 0.7205(4) 0.1845(3) 0.060(6) Uani 0.50 1 d PG A 4
H57 H -0.1509 0.7698 0.1677 0.073 Uiso 0.50 1 calc PR A 4
C58 C -0.2164(2) 0.6579(5) 0.1489(3) 0.069(7) Uani 0.50 1 d PG A 4
H58 H -0.2664 0.6654 0.1083 0.083 Uiso 0.50 1 calc PR A 4
C59 C -0.2108(3) 0.5841(5) 0.1741(4) 0.066(6) Uani 0.50 1 d PG A 4
H59 H -0.2571 0.5423 0.1503 0.079 Uiso 0.50 1 calc PR A 4
C60 C -0.1360(3) 0.5729(3) 0.2348(4) 0.050(5) Uani 0.50 1 d PGU A 4
C61 C 0.2963(3) 0.7507(3) 0.2303(3) 0.0251(17) Uani 1 1 d G A .
H19 H 0.6626 0.9720 0.3467 0.030 Uiso 1 1 d G . .
H141 H 0.4060 0.6751 -0.0466 0.030 Uiso 1 1 d G . .
H2 H 0.2710 0.9933 0.0549 0.030 Uiso 1 1 d G . .
H21 H 0.3098 0.4715 0.1849 0.030 Uiso 1 1 d GD . .
Cl7' Cl -0.0345(4) 0.7908(3) 0.4479(3) 0.078(2) Uani 0.50 1 d PG B 3
C12' C 0.2885(5) 0.6165(5) -0.0813(4) 0.041(4) Uani 0.665(18) 1 d PG B 1
H12C H 0.2877 0.5726 -0.0519 0.049 Uiso 0.665(18) 1 calc PR B 1
H12D H 0.2911 0.5970 -0.1304 0.049 Uiso 0.665(18) 1 calc PR B 1
N14' N 0.0332(4) 0.6749(6) 0.3830(4) 0.090(5) Uani 0.50 1 d PGU B 3
C56' C 0.0790(4) 0.6127(5) 0.4046(4) 0.061(4) Uani 0.50 1 d PGU B 3
C57' C 0.1062(4) 0.5969(6) 0.4807(4) 0.101(6) Uani 0.50 1 d PGU B 3
H57' H 0.1368 0.5553 0.4951 0.121 Uiso 0.50 1 calc PR B 3
C58' C 0.0874(4) 0.6433(6) 0.5352(4) 0.135(7) Uani 0.50 1 d PGU B 3
H58' H 0.1055 0.6327 0.5862 0.162 Uiso 0.50 1 calc PR B 3
C59' C 0.0415(5) 0.7055(6) 0.5136(4) 0.147(8) Uani 0.50 1 d PGU B 3
H59' H 0.0289 0.7365 0.5501 0.176 Uiso 0.50 1 calc PR B 3
C60' C 0.0144(4) 0.7213(6) 0.4375(4) 0.132(8) Uani 0.50 1 d PGU B 3
O6S O 0.2558(4) 0.9554(4) -0.3280(3) 0.067(2) Uani 1 1 d G B 6
H6S H 0.2574 0.9344 -0.2898 0.081 Uiso 1 1 calc RD B 6
O7S O 0.6882(3) 0.6520(3) 0.3767(3) 0.0536(17) Uani 1 1 d G . .
H7S H 0.6834 0.6909 0.3539 0.064 Uiso 1 1 calc R . .
O8S O 0.1075(12) 0.7731(13) -0.2464(11) 0.042(5) Uani 0.25 1 d PDU D 5
H8S H 0.1545 0.7989 -0.2423 0.050 Uiso 0.25 1 d P E 5
O9S O 0.2550(12) 0.8230(10) -0.2742(11) 0.101(6) Uani 0.50 1 d PU F 6
C3S C 0.1672(8) 0.9545(9) -0.3766(9) 0.121(5) Uani 1 1 d . B 6
H3S1 H 0.1321 0.9575 -0.3457 0.181 Uiso 1 1 calc R B 6
H3S2 H 0.1459 0.9064 -0.4123 0.181 Uiso 1 1 calc R B 6
H3S3 H 0.1636 0.9990 -0.4049 0.181 Uiso 1 1 calc R B 6
C4S C 0.7635(6) 0.6238(7) 0.3792(7) 0.079(3) Uani 1 1 d . . .
H4S1 H 0.8135 0.6554 0.4198 0.118 Uiso 1 1 calc R . .
H4S2 H 0.7700 0.6266 0.3305 0.118 Uiso 1 1 calc R . .
H4S3 H 0.7593 0.5698 0.3892 0.118 Uiso 1 1 calc R . .
H22 H 0.5717 0.5861 0.3237 0.095 Uiso 1 1 d D . .
H1 H 0.2864 1.0402 0.3048 0.095 Uiso 1 1 d D . .
O25 O 0.0908(4) 0.5873(3) 0.3495(3) 0.0410(14) Uani 0.50 1 d PU B 4
O1' O -0.0680(12) 0.4995(11) 0.2555(11) 0.107(6) Uani 0.50 1 d PU G 3
O9' O 0.2671(16) 0.8645(14) -0.2218(14) 0.146(9) Uani 0.50 1 d PU . 5
C10S C -0.062(2) 0.804(3) 0.423(3) 0.178(15) Uani 0.50 1 d PDU H 4
H10C H -0.0662 0.8278 0.4693 0.213 Uiso 0.50 1 calc PR H 4
H10D H -0.1052 0.7573 0.4014 0.213 Uiso 0.50 1 calc PR H 4
H10E H -0.0722 0.8414 0.3857 0.213 Uiso 0.50 1 calc PR H 4
O10S O 0.0248(17) 0.7847(14) 0.4400(14) 0.144(8) Uani 0.50 1 d PDU H 4
H10S H 0.0555 0.7650 0.4718 0.173 Uiso 0.50 1 d P I 4
O5' O 0.2695(3) 0.9720(3) -0.0485(3) 0.0437(14) Uani 1 1 d . J 9
H5' H 0.3076 0.9455 -0.0287 0.052 Uiso 1 1 calc R J 9
O28 O -0.0017(3) 0.7612(3) 0.2815(3) 0.0362(13) Uani 0.50 1 d P A 4
O28' O -0.0017(3) 0.7612(3) 0.2815(3) 0.0362(13) Uani 0.50 1 d PU A 3
C8S C 0.0391(16) 0.7998(18) -0.3078(16) 0.040(8) Uani 0.25 1 d PDU D 5
H8S1 H 0.0171 0.8411 -0.2863 0.060 Uiso 0.25 1 calc PR D 5
H8S2 H -0.0079 0.7564 -0.3339 0.060 Uiso 0.25 1 calc PR D 5
H8S3 H 0.0627 0.8198 -0.3439 0.060 Uiso 0.25 1 calc PR D 5
O13S O 0.3753(10) 1.3074(9) -0.0038(8) 0.087(5) Uani 0.50 1 d PD K 15
H13S H 0.4191 1.3114 0.0360 0.105 Uiso 0.50 1 calc PR K 15
C13S C 0.3246(14) 1.2326(10) -0.0166(13) 0.074(6) Uani 0.50 1 d PDU K 15
H13C H 0.3284 1.2161 0.0322 0.110 Uiso 0.50 1 calc PR K 15
H13D H 0.3462 1.1954 -0.0433 0.110 Uiso 0.50 1 calc PR K 15
H13E H 0.2644 1.2348 -0.0473 0.110 Uiso 0.50 1 calc PR K 15
O14S O 0.126(3) 0.636(2) 0.704(2) 0.129(14) Uani 0.25 1 d PDU L 3
H14S H 0.1114 0.5810 0.7124 0.155 Uiso 0.25 1 d P M 3
C14S C 0.194(5) 0.630(6) 0.672(5) 0.21(4) Uani 0.25 1 d PDU L 3
H14C H 0.2369 0.6755 0.6864 0.314 Uiso 0.25 1 d P N 3
H14D H 0.1685 0.6164 0.6161 0.314 Uiso 0.25 1 d P O 3
H14E H 0.2248 0.5845 0.6916 0.314 Uiso 0.25 1 d P P 3
O1S O 0.4707(5) 0.6860(4) -0.1187(6) 0.089(2) Uani 1 1 d U . .
N1S N 0.4398(9) 0.7136(7) -0.1794(8) 0.101(4) Uani 1 1 d U . .
O3S O 0.4707(8) 0.7175(7) -0.2263(6) 0.143(4) Uani 1 1 d U . .
O2S O 0.3768(14) 0.7451(11) -0.1899(13) 0.277(10) Uani 1 1 d U . .
C1' C 0.3015(7) 1.0291(7) -0.0857(7) 0.086(4) Uani 1 1 d . . .
H1'1 H 0.2805 1.0776 -0.0785 0.129 Uiso 1 1 calc R J 9
H1'2 H 0.2813 1.0104 -0.1400 0.129 Uiso 1 1 calc R J 9
H1'3 H 0.3647 1.0383 -0.0640 0.129 Uiso 1 1 calc R J 9

loop_
_atom_site_aniso_label
_atom_site_aniso_U_11
_atom_site_aniso_U_22
_atom_site_aniso_U_33
_atom_site_aniso_U_23
_atom_site_aniso_U_13
_atom_site_aniso_U_12
Gd1 0.02152(19) 0.01853(18) 0.02082(19) 0.00572(13) 0.00601(15) 0.00348(14)
Gd2 0.0256(2) 0.02403(19) 0.01959(19) 0.00362(14) 0.00805(16) 0.00250(15)
Gd3 0.02123(19) 0.02008(18) 0.01989(19) 0.00460(13) 0.00581(15) 0.00409(14)
Gd4 0.0301(2) 0.01823(18) 0.0241(2) 0.00382(14) 0.01005(16) 0.00544(15)
Gd5 0.0296(2) 0.02129(19) 0.0236(2) 0.00750(14) 0.00930(16) 0.00260(15)
Gd6 0.0216(2) 0.02241(19) 0.0248(2) 0.00529(14) 0.00563(15) 0.00252(14)
Cl1 0.0447(13) 0.0406(12) 0.0350(12) 0.0117(9) -0.0028(10) 0.0075(9)
Cl2 0.0644(15) 0.0258(10) 0.0500(14) 0.0094(9) 0.0141(11) 0.0151(10)
Cl3 0.0726(16) 0.0498(13) 0.0308(12) 0.0088(10) 0.0001(11) 0.0305(12)
Cl4 0.0420(14) 0.0926(19) 0.0780(18) 0.0454(15) 0.0360(13) 0.0322(13)
Cl5 0.0505(15) 0.0779(17) 0.086(2) 0.0554(15) 0.0250(14) 0.0047(13)
Cl6 0.130(2) 0.0356(13) 0.0762(19) 0.0253(12) 0.0564(18) 0.0403(14)
Cl7 0.090(4) 0.068(4) 0.067(4) -0.010(3) 0.038(3) -0.033(3)
O1 0.028(3) 0.020(2) 0.032(3) 0.004(2) 0.010(2) 0.002(2)
O2 0.037(3) 0.024(3) 0.035(3) 0.011(2) 0.016(3) 0.006(2)
O3 0.026(3) 0.020(2) 0.024(3) 0.008(2) 0.010(2) 0.002(2)
O4 0.020(3) 0.029(3) 0.023(3) 0.003(2) 0.002(2) 0.006(2)
O5 0.030(3) 0.022(2) 0.018(3) 0.0023(19) 0.012(2) 0.006(2)
O6 0.023(3) 0.024(3) 0.026(3) 0.005(2) 0.006(2) 0.007(2)
O7 0.027(3) 0.015(2) 0.026(3) 0.0064(19) 0.012(2) 0.004(2)
O8 0.024(3) 0.024(3) 0.018(3) 0.0067(19) 0.007(2) 0.002(2)
O9 0.031(3) 0.016(2) 0.027(3) 0.009(2) 0.017(2) 0.001(2)
O10 0.023(3) 0.049(3) 0.031(3) 0.015(2) 0.011(2) 0.012(2)
O11 0.028(3) 0.038(3) 0.026(3) 0.012(2) 0.008(2) 0.009(2)
O12 0.045(4) 0.080(4) 0.051(4) 0.040(3) 0.028(3) 0.007(3)
O13 0.046(4) 0.051(4) 0.037(3) -0.007(3) 0.024(3) -0.005(3)
O14 0.032(3) 0.024(3) 0.023(3) 0.000(2) 0.007(2) -0.004(2)
O15 0.028(3) 0.023(3) 0.026(3) 0.002(2) 0.011(2) 0.006(2)
O16 0.036(3) 0.030(3) 0.038(3) 0.008(2) 0.020(3) 0.006(2)
O17 0.032(3) 0.031(3) 0.044(4) 0.012(2) 0.015(3) 0.005(2)
O18 0.049(4) 0.086(5) 0.123(7) 0.043(5) 0.057(5) 0.025(4)
O19 0.026(3) 0.036(3) 0.026(3) 0.007(2) 0.007(2) -0.002(2)
O20 0.027(3) 0.020(2) 0.016(3) 0.0057(19) 0.005(2) 0.003(2)
O21 0.057(4) 0.026(3) 0.040(3) 0.005(2) 0.027(3) 0.005(3)
O22 0.044(3) 0.027(3) 0.045(3) 0.013(2) 0.020(3) 0.021(2)
O23 0.032(3) 0.017(2) 0.025(3) 0.009(2) 0.009(2) 0.008(2)
O24 0.036(3) 0.024(3) 0.032(3) 0.003(2) 0.008(2) -0.002(2)
O25' 0.048(3) 0.041(3) 0.042(3) 0.017(3) 0.024(3) 0.007(3)
O26 0.034(3) 0.025(3) 0.019(3) 0.006(2) 0.008(2) 0.008(2)
O27 0.026(3) 0.026(3) 0.032(3) 0.004(2) 0.000(2) 0.006(2)
O29 0.036(3) 0.018(3) 0.033(3) 0.001(2) 0.006(2) 0.004(2)
N1 0.019(3) 0.025(3) 0.027(3) 0.008(3) 0.009(3) 0.003(2)
N2 0.042(4) 0.040(4) 0.028(4) 0.010(3) 0.015(3) 0.004(3)
N3 0.036(4) 0.039(4) 0.053(5) -0.002(4) 0.019(4) 0.006(3)
N4 0.027(3) 0.024(3) 0.021(3) 0.002(2) 0.003(3) 0.005(3)
N6 0.035(4) 0.035(3) 0.014(3) 0.000(3) 0.010(3) 0.003(3)
N7 0.043(4) 0.025(3) 0.039(4) 0.003(3) 0.022(3) 0.005(3)
N8 0.050(4) 0.018(3) 0.031(4) 0.005(3) 0.011(3) 0.007(3)
N9 0.033(4) 0.028(3) 0.026(4) 0.010(3) 0.006(3) -0.001(3)
N10 0.028(4) 0.040(4) 0.027(4) 0.011(3) 0.009(3) 0.010(3)
N11 0.027(3) 0.030(3) 0.021(3) 0.006(3) 0.007(3) -0.004(3)
N12 0.019(3) 0.030(3) 0.033(4) 0.005(3) 0.008(3) 0.011(3)
N13 0.029(3) 0.023(3) 0.023(3) 0.000(2) 0.005(3) 0.005(3)
C1 0.048(5) 0.020(4) 0.027(4) 0.005(3) 0.009(4) -0.001(3)
C2 0.028(4) 0.018(4) 0.034(5) 0.005(3) 0.005(3) -0.001(3)
C3 0.040(5) 0.018(4) 0.040(5) 0.014(3) 0.016(4) 0.009(3)
C4 0.031(4) 0.023(4) 0.041(5) 0.012(3) 0.010(4) 0.003(3)
C5 0.024(4) 0.032(4) 0.030(4) 0.007(3) 0.007(3) -0.002(3)
C6 0.017(4) 0.027(4) 0.024(4) 0.004(3) 0.010(3) 0.000(3)
C7 0.028(4) 0.024(4) 0.032(4) 0.001(3) 0.008(4) 0.000(3)
C8 0.029(4) 0.041(5) 0.027(4) 0.011(3) 0.004(3) 0.006(4)
C9 0.035(5) 0.040(5) 0.026(4) -0.004(4) 0.011(4) -0.003(4)
C10 0.048(5) 0.026(4) 0.028(4) -0.002(3) 0.014(4) -0.006(4)
C11 0.057(6) 0.045(5) 0.023(5) 0.002(4) 0.006(4) 0.006(4)
C12 0.047(11) 0.042(11) 0.039(11) 0.001(8) 0.024(8) -0.002(8)
C13 0.040(5) 0.052(5) 0.029(5) 0.003(4) -0.002(4) -0.006(4)
C14 0.037(5) 0.034(4) 0.022(4) -0.001(3) 0.001(4) -0.003(4)
C15 0.038(5) 0.029(4) 0.023(4) 0.006(3) 0.005(3) 0.015(3)
C16 0.042(5) 0.025(4) 0.018(4) 0.007(3) 0.009(3) 0.008(3)
C17 0.037(5) 0.038(4) 0.017(4) 0.001(3) 0.008(3) 0.011(4)
C18 0.020(4) 0.023(4) 0.030(4) 0.001(3) 0.006(3) 0.006(3)
C19 0.027(4) 0.027(4) 0.033(5) 0.002(3) 0.013(4) 0.008(3)
C20 0.054(5) 0.028(4) 0.037(5) 0.003(3) 0.030(4) 0.004(4)
C21 0.066(6) 0.039(5) 0.043(6) -0.009(4) 0.031(5) 0.008(4)
C22 0.065(6) 0.023(4) 0.044(5) -0.006(4) 0.033(5) 0.007(4)
C23 0.053(6) 0.027(4) 0.053(6) 0.007(4) 0.021(5) 0.017(4)
C24 0.049(5) 0.026(4) 0.049(6) 0.005(4) 0.020(4) 0.018(4)
C25 0.048(5) 0.021(4) 0.017(4) 0.006(3) -0.005(4) -0.006(4)
C26 0.043(6) 0.050(6) 0.050(6) 0.021(4) 0.002(4) -0.007(4)
C27 0.063(7) 0.044(6) 0.062(7) 0.030(5) -0.018(5) -0.025(5)
C28 0.096(9) 0.024(5) 0.032(5) 0.012(4) -0.015(5) 0.000(5)
C29 0.077(7) 0.027(5) 0.031(5) 0.009(4) 0.010(5) 0.010(5)
C30 0.044(5) 0.012(3) 0.026(4) 0.004(3) 0.008(4) 0.005(3)
C31 0.041(5) 0.032(4) 0.036(5) 0.013(4) 0.014(4) 0.015(4)
C32 0.049(6) 0.034(5) 0.038(5) 0.015(4) 0.005(4) 0.019(4)
C33 0.044(5) 0.028(4) 0.038(5) 0.020(4) 0.002(4) -0.006(4)
C34 0.036(5) 0.036(4) 0.026(4) 0.018(3) 0.000(4) 0.001(4)
C35 0.025(4) 0.027(4) 0.031(5) 0.010(3) 0.012(3) 0.003(3)
C36 0.034(4) 0.029(4) 0.020(4) 0.002(3) 0.004(3) 0.009(3)
C37 0.060(6) 0.042(5) 0.031(5) 0.003(4) 0.010(4) 0.006(4)
C38 0.057(6) 0.043(5) 0.022(5) 0.010(4) 0.001(4) 0.013(4)
C39 0.031(5) 0.035(4) 0.035(5) 0.002(4) -0.002(4) 0.012(4)
C40 0.021(4) 0.025(4) 0.029(4) 0.007(3) 0.009(3) -0.005(3)
C41 0.032(4) 0.030(4) 0.027(4) 0.004(3) 0.007(4) -0.004(3)
C42 0.043(5) 0.030(4) 0.029(5) -0.006(3) -0.001(4) -0.008(4)
C43 0.031(5) 0.047(5) 0.032(5) 0.001(4) 0.000(4) -0.001(4)
C44 0.031(4) 0.033(4) 0.023(4) 0.008(3) 0.006(3) 0.009(3)
C45 0.023(4) 0.019(4) 0.030(4) -0.001(3) 0.002(3) -0.004(3)
C46 0.029(5) 0.029(4) 0.049(5) 0.010(4) 0.012(4) 0.006(3)
C47 0.040(5) 0.040(5) 0.054(6) 0.025(4) 0.012(4) 0.009(4)
C48 0.029(5) 0.050(5) 0.059(6) 0.020(4) 0.012(4) 0.024(4)
C49 0.026(4) 0.042(5) 0.041(5) 0.006(4) 0.013(4) 0.003(4)
C50 0.025(4) 0.031(4) 0.026(4) 0.003(3) 0.001(3) 0.007(3)
C51 0.051(6) 0.044(5) 0.087(8) 0.010(5) 0.045(6) 0.014(4)
C52 0.070(7) 0.077(8) 0.110(10) 0.022(7) 0.065(7) 0.026(6)
C53 0.071(7) 0.048(6) 0.078(8) 0.001(5) 0.040(6) 0.026(5)
C54 0.040(5) 0.025(4) 0.036(5) 0.007(3) 0.008(4) 0.014(4)
N14 0.046(9) 0.053(9) 0.022(7) -0.019(6) 0.017(6) -0.028(7)
C56 0.029(7) 0.040(7) 0.026(7) 0.001(6) 0.020(6) -0.009(6)
C57 0.092(16) 0.034(10) 0.066(14) 0.000(9) 0.043(13) 0.009(10)
C58 0.022(10) 0.077(15) 0.096(18) -0.022(13) 0.019(10) -0.003(10)
C59 0.035(11) 0.097(17) 0.057(14) -0.032(12) 0.018(10) 0.007(11)
C60 0.053(8) 0.055(8) 0.045(8) 0.001(7) 0.030(7) -0.011(7)
C61 0.024(4) 0.030(4) 0.015(4) 0.002(3) 0.002(3) 0.002(3)
Cl7' 0.116(6) 0.054(3) 0.101(5) 0.004(3) 0.083(5) 0.023(4)
C12' 0.043(8) 0.048(9) 0.017(7) -0.009(5) 0.002(6) -0.008(6)
N14' 0.057(11) 0.058(10) 0.152(12) 0.025(9) 0.036(10) 0.010(7)
C56' 0.035(7) 0.065(8) 0.086(8) 0.025(7) 0.029(7) -0.007(6)
C57' 0.100(10) 0.100(9) 0.100(9) 0.032(7) 0.032(7) 0.015(8)
C58' 0.151(12) 0.145(11) 0.115(9) 0.018(7) 0.055(8) 0.025(8)
C59' 0.146(12) 0.140(11) 0.160(10) 0.010(8) 0.063(9) 0.035(8)
C60' 0.117(11) 0.125(11) 0.147(10) 0.003(7) 0.042(8) 0.031(8)
O6S 0.046(4) 0.069(5) 0.078(5) 0.016(4) 0.021(4) -0.017(3)
O7S 0.044(4) 0.046(4) 0.069(5) 0.023(3) 0.013(3) 0.018(3)
O8S 0.024(8) 0.061(9) 0.035(9) 0.026(7) 0.005(7) -0.006(7)
O9S 0.118(10) 0.094(9) 0.095(9) 0.017(7) 0.046(8) 0.007(7)
C3S 0.075(10) 0.151(14) 0.137(14) 0.019(11) 0.046(10) -0.002(9)
C4S 0.044(6) 0.098(9) 0.091(9) 0.022(7) 0.012(6) 0.032(6)
O25 0.048(3) 0.041(3) 0.042(3) 0.017(3) 0.024(3) 0.007(3)
O1' 0.099(9) 0.114(10) 0.106(10) -0.015(7) 0.047(8) 0.005(8)
O9' 0.141(11) 0.157(12) 0.144(12) 0.031(9) 0.053(9) 0.034(9)
C10S 0.176(15) 0.179(18) 0.178(19) 0.014(10) 0.066(11) 0.038(10)
O10S 0.147(11) 0.129(11) 0.138(11) 0.020(9) 0.038(9) 0.008(9)
O5' 0.035(3) 0.057(4) 0.042(4) 0.026(3) 0.013(3) 0.011(3)
O28 0.030(3) 0.036(3) 0.043(3) 0.006(2) 0.016(3) 0.001(2)
O28' 0.030(3) 0.036(3) 0.043(3) 0.006(2) 0.016(3) 0.001(2)
C8S 0.032(11) 0.051(11) 0.035(11) 0.020(9) 0.011(8) -0.002(8)
O13S 0.073(11) 0.124(13) 0.057(10) -0.037(9) 0.029(8) 0.004(9)
C13S 0.085(10) 0.068(9) 0.090(10) 0.026(8) 0.060(8) 0.002(7)
O14S 0.128(16) 0.139(16) 0.121(16) 0.013(10) 0.050(10) 0.017(10)
C14S 0.21(4) 0.21(4) 0.21(4) 0.026(12) 0.080(18) 0.035(12)
O1S 0.094(5) 0.072(5) 0.096(6) 0.013(4) 0.031(5) 0.014(4)
N1S 0.124(8) 0.109(7) 0.090(7) 0.023(6) 0.069(6) -0.007(6)
O3S 0.172(8) 0.162(8) 0.104(6) 0.005(6) 0.090(6) -0.042(6)
O2S 0.263(12) 0.271(12) 0.307(13) 0.038(9) 0.094(9) 0.122(9)
C1' 0.074(8) 0.097(9) 0.069(8) 0.018(7) 0.011(7) -0.004(7)

loop_
_atom_type_symbol
_atom_type_description
_atom_type_scat_dispersion_real
_atom_type_scat_dispersion_imag
_atom_type_scat_source
C C 0.0033 0.0016 'International Tables Vol C Tables 4.2.6.8 and 6.1.1.4'
H H 0.0000 0.0000 'International Tables Vol C Tables 4.2.6.8 and 6.1.1.4'
N N 0.0061 0.0033 'International Tables Vol C Tables 4.2.6.8 and 6.1.1.4'
O O 0.0106 0.0060 'International Tables Vol C Tables 4.2.6.8 and 6.1.1.4'
Gd Gd -0.1653 3.9035 'International Tables Vol C Tables 4.2.6.8 and 6.1.1.4'
Cl Cl 0.1484 0.1585 'International Tables Vol C Tables 4.2.6.8 and 6.1.1.4'

loop_
_geom_angle_atom_site_label_1
_geom_angle_atom_site_label_2
_geom_angle_atom_site_label_3
_geom_angle
O4 Gd1 O5 128.83(16)
O4 Gd1 O6 85.48(16)
O5 Gd1 O6 120.43(16)
O4 Gd1 O1 150.91(16)
O5 Gd1 O1 79.76(15)
O6 Gd1 O1 72.98(15)
O4 Gd1 O3 72.11(15)
O5 Gd1 O3 72.44(16)
O6 Gd1 O3 156.88(15)
O1 Gd1 O3 130.00(14)
O4 Gd1 O2 74.46(16)
O5 Gd1 O2 145.95(15)
O6 Gd1 O2 81.37(16)
O1 Gd1 O2 82.99(16)
O3 Gd1 O2 97.56(16)
O4 Gd1 O7 79.58(16)
O5 Gd1 O7 76.46(15)
O6 Gd1 O7 62.69(15)
O1 Gd1 O7 106.28(15)
O3 Gd1 O7 106.43(15)
O2 Gd1 O7 136.95(15)
O4 Gd1 N1 119.63(17)
O5 Gd1 N1 79.81(16)
O6 Gd1 N1 128.72(16)
O1 Gd1 N1 64.79(16)
O3 Gd1 N1 69.88(16)
O2 Gd1 N1 66.28(16)
O7 Gd1 N1 155.88(16)
O4 Gd1 O8 65.99(14)
O5 Gd1 O8 64.20(13)
O6 Gd1 O8 108.01(14)
O1 Gd1 O8 138.94(14)
O3 Gd1 O8 57.98(14)
O2 Gd1 O8 138.06(15)
O7 Gd1 O8 48.45(14)
N1 Gd1 O8 122.79(15)
O4 Gd1 Gd2 35.36(11)
O5 Gd1 Gd2 95.50(11)
O6 Gd1 Gd2 115.45(10)
O1 Gd1 Gd2 171.56(11)
O3 Gd1 Gd2 41.56(10)
O2 Gd1 Gd2 97.54(12)
O7 Gd1 Gd2 79.12(11)
N1 Gd1 Gd2 107.64(13)
O8 Gd1 Gd2 41.00(9)
O4 Gd1 Gd3 95.40(11)
O5 Gd1 Gd3 36.15(11)
O6 Gd1 Gd3 141.38(11)
O1 Gd1 Gd3 113.65(11)
O3 Gd1 Gd3 40.03(10)
O2 Gd1 Gd3 136.12(12)
O7 Gd1 Gd3 79.44(11)
N1 Gd1 Gd3 84.01(12)
O8 Gd1 Gd3 40.94(9)
Gd2 Gd1 Gd3 60.374(9)
O4 Gd1 Gd6 89.62(12)
O5 Gd1 Gd6 92.56(11)
O6 Gd1 Gd6 33.30(11)
O1 Gd1 Gd6 83.04(10)
O3 Gd1 Gd6 137.65(10)
O2 Gd1 Gd6 114.26(12)
O7 Gd1 Gd6 31.43(11)
N1 Gd1 Gd6 147.73(13)
O8 Gd1 Gd6 79.74(9)
Gd2 Gd1 Gd6 104.266(10)
Gd3 Gd1 Gd6 108.108(11)
O4 Gd2 O14 105.81(17)
O4 Gd2 O15 133.31(16)
O14 Gd2 O15 72.25(16)
O4 Gd2 O8 72.62(16)
O14 Gd2 O8 70.49(15)
O15 Gd2 O8 62.72(15)
O4 Gd2 O10 77.34(17)
O14 Gd2 O10 145.82(16)
O15 Gd2 O10 130.61(16)
O8 Gd2 O10 139.21(15)
O4 Gd2 O13 126.18(18)
O14 Gd2 O13 79.56(17)
O15 Gd2 O13 99.85(17)
O8 Gd2 O13 148.64(17)
O10 Gd2 O13 72.12(18)
O4 Gd2 O3 70.74(15)
O14 Gd2 O3 131.57(15)
O15 Gd2 O3 76.96(14)
O8 Gd2 O3 62.35(14)
O10 Gd2 O3 82.15(16)
O13 Gd2 O3 142.93(16)
O4 Gd2 O11 120.90(16)
O14 Gd2 O11 132.70(17)
O15 Gd2 O11 80.51(16)
O8 Gd2 O11 128.25(15)
O10 Gd2 O11 50.89(15)
O13 Gd2 O11 67.74(16)
O3 Gd2 O11 75.37(15)
O4 Gd2 N6 67.31(17)
O14 Gd2 N6 67.91(17)
O15 Gd2 N6 139.42(17)
O8 Gd2 N6 109.19(16)
O10 Gd2 N6 83.04(17)
O13 Gd2 N6 65.90(18)
O3 Gd2 N6 137.59(17)
O11 Gd2 N6 122.24(17)
O4 Gd2 N2 98.92(18)
O14 Gd2 N2 147.49(17)
O15 Gd2 N2 105.30(17)
O8 Gd2 N2 138.52(16)
O10 Gd2 N2 25.59(16)
O13 Gd2 N2 68.79(18)
O3 Gd2 N2 76.42(16)
O11 Gd2 N2 25.34(16)
N6 Gd2 N2 103.99(18)
O4 Gd2 Gd1 35.25(11)
O14 Gd2 Gd1 111.10(12)
O15 Gd2 Gd1 100.18(10)
O8 Gd2 Gd1 48.84(10)
O10 Gd2 Gd1 91.21(12)
O13 Gd2 Gd1 159.44(14)
O3 Gd2 Gd1 40.20(11)
O11 Gd2 Gd1 111.27(11)
N6 Gd2 Gd1 100.95(13)
N2 Gd2 Gd1 101.30(13)
O4 Gd2 Gd4 113.08(12)
O14 Gd2 Gd4 36.38(11)
O15 Gd2 Gd4 40.24(11)
O8 Gd2 Gd4 47.36(10)
O10 Gd2 Gd4 169.25(12)
O13 Gd2 Gd4 102.09(14)
O3 Gd2 Gd4 98.51(10)
O11 Gd2 Gd4 118.77(11)
N6 Gd2 Gd4 103.10(13)
N2 Gd2 Gd4 144.10(14)
Gd1 Gd2 Gd4 96.183(11)
O20 Gd3 O5 104.89(16)
O20 Gd3 O3 134.03(15)
O5 Gd3 O3 71.93(16)
O20 Gd3 O8 72.43(15)
O5 Gd3 O8 70.35(15)
O3 Gd3 O8 63.27(14)
O20 Gd3 O17 77.93(16)
O5 Gd3 O17 146.98(16)
O3 Gd3 O17 129.84(17)
O8 Gd3 O17 138.48(15)
O20 Gd3 O15 71.73(15)
O5 Gd3 O15 130.92(15)
O3 Gd3 O15 77.06(15)
O8 Gd3 O15 61.92(15)
O17 Gd3 O15 81.67(16)
O20 Gd3 O19 123.69(15)
O5 Gd3 O19 81.28(16)
O3 Gd3 O19 101.57(15)
O8 Gd3 O19 150.70(15)
O17 Gd3 O19 70.75(16)
O15 Gd3 O19 142.70(16)
O20 Gd3 O16 122.56(16)
O5 Gd3 O16 132.15(16)
O3 Gd3 O16 78.84(16)
O8 Gd3 O16 126.97(16)
O17 Gd3 O16 51.77(17)
O15 Gd3 O16 74.96(15)
O19 Gd3 O16 68.35(16)
O20 Gd3 N4 66.60(16)
O5 Gd3 N4 67.97(17)
O3 Gd3 N4 139.02(16)
O8 Gd3 N4 109.12(16)
O17 Gd3 N4 84.05(18)
O15 Gd3 N4 137.90(16)
O19 Gd3 N4 64.66(16)
O16 Gd3 N4 123.68(17)
O20 Gd3 N3 100.85(19)
O5 Gd3 N3 146.72(17)
O3 Gd3 N3 104.22(19)
O8 Gd3 N3 138.81(17)
O17 Gd3 N3 26.10(18)
O15 Gd3 N3 77.24(17)
O19 Gd3 N3 66.88(17)
O16 Gd3 N3 25.68(18)
N4 Gd3 N3 104.5(2)
O20 Gd3 Gd4 36.02(11)
O5 Gd3 Gd4 109.80(11)
O3 Gd3 Gd4 100.17(10)
O8 Gd3 Gd4 47.65(10)
O17 Gd3 Gd4 91.87(11)
O15 Gd3 Gd4 40.73(11)
O19 Gd3 Gd4 157.83(11)
O16 Gd3 Gd4 112.07(11)
N4 Gd3 Gd4 100.86(12)
N3 Gd3 Gd4 103.44(13)
O20 Gd3 Gd1 113.79(11)
O5 Gd3 Gd1 35.70(11)
O3 Gd3 Gd1 39.93(11)
O8 Gd3 Gd1 48.81(10)
O17 Gd3 Gd1 167.96(12)
O15 Gd3 Gd1 99.01(11)
O19 Gd3 Gd1 103.01(11)
O16 Gd3 Gd1 116.64(12)
N4 Gd3 Gd1 102.82(13)
N3 Gd3 Gd1 142.21(16)
Gd4 Gd3 Gd1 96.437(11)
O20 Gd4 O14 130.04(15)
O20 Gd4 O21 149.12(17)
O14 Gd4 O21 80.73(17)
O20 Gd4 O22 74.97(15)
O14 Gd4 O22 144.52(17)
O21 Gd4 O22 79.25(16)
O20 Gd4 O15 72.69(15)
O14 Gd4 O15 71.93(16)
O21 Gd4 O15 128.63(15)
O22 Gd4 O15 98.81(15)
O20 Gd4 O23 85.31(15)
O14 Gd4 O23 120.49(16)
O21 Gd4 O23 74.18(15)
O22 Gd4 O23 81.35(16)
O15 Gd4 O23 157.01(14)
O20 Gd4 O9 82.03(15)
O14 Gd4 O9 76.44(16)
O21 Gd4 O9 106.91(16)
O22 Gd4 O9 137.67(16)
O15 Gd4 O9 107.68(14)
O23 Gd4 O9 61.51(14)
O20 Gd4 N7 118.40(18)
O14 Gd4 N7 79.60(19)
O21 Gd4 N7 63.30(17)
O22 Gd4 N7 65.27(19)
O15 Gd4 N7 69.44(16)
O23 Gd4 N7 129.29(16)
O9 Gd4 N7 155.40(18)
O20 Gd4 O8 66.79(14)
O14 Gd4 O8 64.92(14)
O21 Gd4 O8 141.08(16)
O22 Gd4 O8 139.65(13)
O15 Gd4 O8 58.37(14)
O23 Gd4 O8 107.12(14)
O9 Gd4 O8 49.36(13)
N7 Gd4 O8 123.18(16)
O20 Gd4 C61 72.86(14)
O14 Gd4 C61 69.71(15)
O21 Gd4 C61 125.37(16)
O22 Gd4 C61 145.00(14)
O15 Gd4 C61 84.52(13)
O23 Gd4 C61 82.64(13)
O9 Gd4 C61 23.22(12)
N7 Gd4 C61 144.75(16)
O8 Gd4 C61 26.16(12)
O20 Gd4 Gd3 35.91(11)
O14 Gd4 Gd3 95.80(11)
O21 Gd4 Gd3 170.25(11)
O22 Gd4 Gd3 99.04(9)
O15 Gd4 Gd3 41.88(10)
O23 Gd4 Gd3 115.19(10)
O9 Gd4 Gd3 80.90(10)
N7 Gd4 Gd3 107.19(13)
O8 Gd4 Gd3 41.16(9)
C61 Gd4 Gd3 60.79(7)
O20 Gd4 Gd2 96.11(11)
O14 Gd4 Gd2 36.05(11)
O21 Gd4 Gd2 114.44(13)
O22 Gd4 Gd2 137.42(12)
O15 Gd4 Gd2 40.22(11)
O23 Gd4 Gd2 140.31(10)
O9 Gd4 Gd2 79.34(10)
N7 Gd4 Gd2 84.62(14)
O8 Gd4 Gd2 40.95(9)
C61 Gd4 Gd2 60.38(8)
Gd3 Gd4 Gd2 60.509(9)
O24 Gd5 O25' 97.20(19)
O24 Gd5 O9 95.16(17)
O25' Gd5 O9 154.07(17)
O24 Gd5 O27 81.60(17)
O25' Gd5 O27 84.49(18)
O9 Gd5 O27 74.86(17)
O24 Gd5 O23 83.54(16)
O25' Gd5 O23 140.51(17)
O9 Gd5 O23 63.58(15)
O27 Gd5 O23 134.11(17)
O24 Gd5 O26 149.36(17)
O25' Gd5 O26 79.21(17)
O9 Gd5 O26 78.54(15)
O27 Gd5 O26 67.78(16)
O23 Gd5 O26 118.55(15)
O24 Gd5 N9 76.99(18)
O25' Gd5 N9 88.2(2)
O9 Gd5 N9 116.87(18)
O27 Gd5 N9 156.29(17)
O23 Gd5 N9 53.34(17)
O26 Gd5 N9 132.71(17)
O24 Gd5 N10 158.19(18)
O25' Gd5 N10 79.98(19)
O9 Gd5 N10 96.41(17)
O27 Gd5 N10 119.31(17)
O23 Gd5 N10 85.15(17)
O26 Gd5 N10 51.78(17)
N9 Gd5 N10 81.29(19)
O24 Gd5 C30 80.38(18)
O25' Gd5 C30 114.8(2)
O9 Gd5 C30 89.68(19)
O27 Gd5 C30 155.03(19)
O23 Gd5 C30 26.11(18)
O26 Gd5 C30 128.98(17)
N9 Gd5 C30 27.28(19)
N10 Gd5 C30 81.26(19)
O24 Gd5 C35 171.83(19)
O25' Gd5 C35 76.56(19)
O9 Gd5 C35 88.62(17)
O27 Gd5 C35 92.44(18)
O23 Gd5 C35 104.63(17)
O26 Gd5 C35 25.02(17)
N9 Gd5 C35 107.74(19)
N10 Gd5 C35 26.88(18)
C30 Gd5 C35 106.93(19)
O24 Gd5 Gd6 116.23(13)
O25' Gd5 Gd6 86.18(13)
O9 Gd5 Gd6 67.90(11)
O27 Gd5 Gd6 35.11(11)
O23 Gd5 Gd6 128.94(10)
O26 Gd5 Gd6 33.62(11)
N9 Gd5 Gd6 166.18(14)
N10 Gd5 Gd6 85.30(13)
C30 Gd5 Gd6 152.37(14)
C35 Gd5 Gd6 58.64(14)
O29 Gd6 O28 98.21(18)
O29 Gd6 O7 95.66(17)
O28 Gd6 O7 153.34(16)
O29 Gd6 O26 81.28(16)
O28 Gd6 O26 84.30(17)
O7 Gd6 O26 75.43(16)
O29 Gd6 O6 82.15(17)
O28 Gd6 O6 140.74(17)
O7 Gd6 O6 63.78(15)
O26 Gd6 O6 133.85(16)
O29 Gd6 O27 148.69(17)
O28 Gd6 O27 77.39(17)
O7 Gd6 O27 78.92(15)
O26 Gd6 O27 67.47(16)
O6 Gd6 O27 120.91(16)
O29 Gd6 N12 75.96(18)
O28 Gd6 N12 89.00(19)
O7 Gd6 N12 116.50(17)
O26 Gd6 N12 155.09(17)
O6 Gd6 N12 52.73(17)
O27 Gd6 N12 134.16(17)
O29 Gd6 N11 158.39(18)
O28 Gd6 N11 79.81(18)
O7 Gd6 N11 95.19(17)
O26 Gd6 N11 119.61(17)
O6 Gd6 N11 85.98(16)
O27 Gd6 N11 52.26(17)
N12 Gd6 N11 82.47(18)
O29 Gd6 C45 78.87(18)
O28 Gd6 C45 115.46(19)
O7 Gd6 C45 89.49(18)
O26 Gd6 C45 153.68(17)
O6 Gd6 C45 25.71(18)
O27 Gd6 C45 131.33(18)
N12 Gd6 C45 27.06(19)
N11 Gd6 C45 82.60(18)
O29 Gd6 C40 172.09(19)
O28 Gd6 C40 75.98(18)
O7 Gd6 C40 87.71(17)
O26 Gd6 C40 92.70(17)
O6 Gd6 C40 105.75(17)
O27 Gd6 C40 25.40(17)
N12 Gd6 C40 108.93(19)
N11 Gd6 C40 26.92(18)
C45 Gd6 C40 108.37(19)
O29 Gd6 Gd5 115.83(12)
O28 Gd6 Gd5 84.92(13)
O7 Gd6 Gd5 68.53(10)
O26 Gd6 Gd5 34.94(11)
O6 Gd6 Gd5 130.44(11)
O27 Gd6 Gd5 33.48(11)
N12 Gd6 Gd5 167.38(12)
N11 Gd6 Gd5 85.57(13)
C45 Gd6 Gd5 153.95(15)
C40 Gd6 Gd5 58.85(14)
C1 O1 Gd1 124.7(4)
C1 O1 H1 95.4
Gd1 O1 H1 132.2
C3 O2 Gd1 115.8(4)
C3 O2 H2 108.2
Gd1 O2 H2 111.8
C6 O3 Gd1 111.4(4)
C6 O3 Gd3 119.9(4)
Gd1 O3 Gd3 100.04(17)
C6 O3 Gd2 124.1(4)
Gd1 O3 Gd2 98.24(15)
Gd3 O3 Gd2 98.90(15)
C7 O4 Gd1 123.6(4)
C7 O4 Gd2 125.7(4)
Gd1 O4 Gd2 109.39(18)
C18 O5 Gd1 124.8(4)
C18 O5 Gd3 123.6(4)
Gd1 O5 Gd3 108.15(18)
C45 O6 Gd1 142.9(4)
C45 O6 Gd6 100.1(4)
Gd1 O6 Gd6 113.87(18)
C61 O7 Gd6 136.1(3)
C61 O7 Gd1 107.9(3)
Gd6 O7 Gd1 115.53(18)
C61 O8 Gd3 130.3(3)
C61 O8 Gd2 129.5(3)
Gd3 O8 Gd2 100.15(16)
C61 O8 Gd4 87.4(3)
Gd3 O8 Gd4 91.19(14)
Gd2 O8 Gd4 91.69(14)
C61 O8 Gd1 90.0(3)
Gd3 O8 Gd1 90.25(13)
Gd2 O8 Gd1 90.16(13)
Gd4 O8 Gd1 177.42(19)
C61 O9 Gd5 138.7(4)
C61 O9 Gd4 103.5(3)
Gd5 O9 Gd4 116.60(17)
N2 O10 Gd2 97.4(4)
N2 O11 Gd2 95.9(4)
C12' O13 C12 51.6(9)
C12' O13 Gd2 120.5(3)
C12 O13 Gd2 110.6(9)
C12 O13 H141 115.5
Gd2 O13 H141 121.5
C10 O14 Gd2 124.3(4)
C10 O14 Gd4 123.4(4)
Gd2 O14 Gd4 107.57(17)
C19 O15 Gd2 119.7(4)
C19 O15 Gd4 113.0(4)
Gd2 O15 Gd4 99.54(16)
C19 O15 Gd3 123.9(4)
Gd2 O15 Gd3 98.72(16)
Gd4 O15 Gd3 97.39(16)
N3 O16 Gd3 94.7(4)
N3 O17 Gd3 95.5(4)
C13 O19 Gd3 116.2(4)
C13 O19 H19 106.8
Gd3 O19 H19 119.4
C16 O20 Gd3 125.9(4)
C16 O20 Gd4 124.9(4)
Gd3 O20 Gd4 108.07(18)
C22 O21 Gd4 128.9(4)
C22 O21 H21 116.6
Gd4 O21 H21 113.5
C24 O22 Gd4 119.0(4)
C24 O22 H22 102.1
Gd4 O22 H22 120.8
C30 O23 Gd5 99.4(4)
C30 O23 Gd4 143.0(5)
Gd5 O23 Gd4 114.18(17)
C25 O24 Gd5 133.6(4)
C56' O25' Gd5 136.0(5)
C35 O26 Gd6 145.9(4)
C35 O26 Gd5 102.7(4)
Gd6 O26 Gd5 111.43(18)
C40 O27 Gd5 146.9(4)
C40 O27 Gd6 101.5(4)
Gd5 O27 Gd6 111.40(18)
C50 O29 Gd6 139.2(4)
C2 N1 C5 109.2(5)
C2 N1 C4 111.5(5)
C5 N1 C4 109.7(5)
C2 N1 Gd1 106.7(4)
C5 N1 Gd1 107.0(4)
C4 N1 Gd1 112.6(4)
O12 N2 O11 122.7(7)
O12 N2 O10 121.7(6)
O11 N2 O10 115.5(6)
O12 N2 Gd2 174.2(5)
O11 N2 Gd2 58.7(4)
O10 N2 Gd2 57.0(3)
O18 N3 O16 121.9(8)
O18 N3 O17 120.1(7)
O16 N3 O17 118.0(7)
O18 N3 Gd3 178.3(6)
O16 N3 Gd3 59.6(4)
O17 N3 Gd3 58.4(4)
C17 N4 C15 111.4(6)
C17 N4 C14 109.9(6)
C15 N4 C14 111.3(5)
C17 N4 Gd3 104.1(4)
C15 N4 Gd3 105.9(4)
C14 N4 Gd3 114.0(4)
C8 N6 C9 111.5(6)
C8 N6 C11 109.4(6)
C9 N6 C11 112.1(6)
C8 N6 Gd2 106.9(4)
C9 N6 Gd2 103.4(4)
C11 N6 Gd2 113.4(5)
C21 N7 C23 113.6(6)
C21 N7 C20 109.3(6)
C23 N7 C20 108.5(6)
C21 N7 Gd4 105.3(5)
C23 N7 Gd4 113.2(5)
C20 N7 Gd4 106.7(4)
C25 N8 C29 117.9(7)
C34 N9 C30 118.2(6)
C34 N9 Gd5 148.5(6)
C30 N9 Gd5 93.0(4)
C39 N10 C35 117.3(6)
C39 N10 Gd5 149.0(5)
C35 N10 Gd5 92.7(4)
C44 N11 C40 117.4(6)
C44 N11 Gd6 149.5(5)
C40 N11 Gd6 92.7(4)
C49 N12 C45 118.3(7)
C49 N12 Gd6 148.3(5)
C45 N12 Gd6 93.3(4)
C54 N13 C50 117.2(7)
O1 C1 C2 107.7(6)
O1 C1 H1A 110.2
C2 C1 H1A 110.2
O1 C1 H1B 110.2
C2 C1 H1B 110.2
H1A C1 H1B 108.5
N1 C2 C1 111.9(6)
N1 C2 H2A 109.2
C1 C2 H2A 109.2
N1 C2 H2B 109.2
C1 C2 H2B 109.2
H2A C2 H2B 107.9
O2 C3 C4 110.1(6)
O2 C3 H3A 109.6
C4 C3 H3A 109.6
O2 C3 H3B 109.6
C4 C3 H3B 109.6
H3A C3 H3B 108.2
N1 C4 C3 112.0(6)
N1 C4 H4A 109.2
C3 C4 H4A 109.2
N1 C4 H4B 109.2
C3 C4 H4B 109.2
H4A C4 H4B 107.9
N1 C5 C6 110.7(5)
N1 C5 H5A 109.5
C6 C5 H5A 109.5
N1 C5 H5B 109.5
C6 C5 H5B 109.5
H5A C5 H5B 108.1
O3 C6 C5 111.4(6)
O3 C6 H6A 109.3
C5 C6 H6A 109.3
O3 C6 H6B 109.3
C5 C6 H6B 109.3
H6A C6 H6B 108.0
O4 C7 C8 110.0(6)
O4 C7 H7A 109.7
C8 C7 H7A 109.7
O4 C7 H7B 109.7
C8 C7 H7B 109.7
H7A C7 H7B 108.2
N6 C8 C7 111.3(6)
N6 C8 H8A 109.4
C7 C8 H8A 109.4
N6 C8 H8B 109.4
C7 C8 H8B 109.4
H8A C8 H8B 108.0
N6 C9 C10 113.5(7)
N6 C9 H9A 108.9
C10 C9 H9A 108.9
N6 C9 H9B 108.9
C10 C9 H9B 108.9
H9A C9 H9B 107.7
O14 C10 C9 109.8(6)
O14 C10 H10A 109.7
C9 C10 H10A 109.7
O14 C10 H10B 109.7
C9 C10 H10B 109.7
H10A C10 H10B 108.2
C12 C11 N6 115.1(12)
C12 C11 C12' 54.2(12)
N6 C11 C12' 114.6(6)
C12 C11 H11A 56.9
N6 C11 H11A 108.6
C12' C11 H11A 108.6
C12 C11 H11B 136.3
N6 C11 H11B 108.6
C12' C11 H11B 108.6
H11A C11 H11B 107.6
C11 C12 O13 104.0(17)
C11 C12 H12A 111.0
O13 C12 H12A 111.0
C11 C12 H12B 111.0
O13 C12 H12B 111.0
H12A C12 H12B 109.0
O19 C13 C14 107.2(6)
O19 C13 H13A 110.3
C14 C13 H13A 110.3
O19 C13 H13B 110.3
C14 C13 H13B 110.3
H13A C13 H13B 108.5
C13 C14 N4 111.7(6)
C13 C14 H14A 109.3
N4 C14 H14A 109.3
C13 C14 H14B 109.3
N4 C14 H14B 109.3
H14A C14 H14B 108.0
N4 C15 C16 110.5(6)
N4 C15 H15A 109.5
C16 C15 H15A 109.5
N4 C15 H15B 109.5
C16 C15 H15B 109.5
H15A C15 H15B 108.1
O20 C16 C15 110.8(6)
O20 C16 H16A 109.5
C15 C16 H16A 109.5
O20 C16 H16B 109.5
C15 C16 H16B 109.5
H16A C16 H16B 108.1
N4 C17 C18 110.8(6)
N4 C17 H17A 109.5
C18 C17 H17A 109.5
N4 C17 H17B 109.5
C18 C17 H17B 109.5
H17A C17 H17B 108.1
O5 C18 C17 111.3(5)
O5 C18 H18A 109.4
C17 C18 H18A 109.4
O5 C18 H18B 109.4
C17 C18 H18B 109.4
H18A C18 H18B 108.0
O15 C19 C20 110.9(6)
O15 C19 H19A 109.5
C20 C19 H19A 109.5
O15 C19 H19B 109.5
C20 C19 H19B 109.5
H19A C19 H19B 108.1
C19 C20 N7 112.0(6)
C19 C20 H20A 109.2
N7 C20 H20A 109.2
C19 C20 H20B 109.2
N7 C20 H20B 109.2
H20A C20 H20B 107.9
N7 C21 C22 110.9(7)
N7 C21 H21A 109.5
C22 C21 H21A 109.5
N7 C21 H21B 109.5
C22 C21 H21B 109.5
H21A C21 H21B 108.1
O21 C22 C21 106.3(6)
O21 C22 H22A 110.5
C21 C22 H22A 110.5
O21 C22 H22B 110.5
C21 C22 H22B 110.5
H22A C22 H22B 108.7
N7 C23 C24 111.5(7)
N7 C23 H23A 109.3
C24 C23 H23A 109.3
N7 C23 H23B 109.3
C24 C23 H23B 109.3
H23A C23 H23B 108.0
O22 C24 C23 109.0(6)
O22 C24 H24A 109.9
C23 C24 H24A 109.9
O22 C24 H24B 109.9
C23 C24 H24B 109.9
H24A C24 H24B 108.3
N8 C25 O24 119.8(7)
N8 C25 C26 121.5(7)
O24 C25 C26 118.6(8)
C27 C26 C25 117.3(10)
C27 C26 H26 121.3
C25 C26 H26 121.3
C28 C27 C26 120.7(9)
C28 C27 H27 119.6
C26 C27 H27 119.6
C29 C28 C27 117.0(8)
C29 C28 H28 121.5
C27 C28 H28 121.5
N8 C29 C28 125.4(9)
N8 C29 Cl6 114.2(7)
C28 C29 Cl6 120.3(7)
O23 C30 N9 114.0(6)
O23 C30 C31 125.0(7)
N9 C30 C31 121.0(7)
O23 C30 Gd5 54.5(3)
N9 C30 Gd5 59.7(4)
C31 C30 Gd5 174.8(5)
C32 C31 C30 117.9(8)
C32 C31 H31 121.0
C30 C31 H31 121.0
C33 C32 C31 121.0(8)
C33 C32 H32 119.5
C31 C32 H32 119.5
C34 C33 C32 117.6(7)
C34 C33 H33 121.2
C32 C33 H33 121.2
N9 C34 C33 124.3(8)
N9 C34 Cl5 116.0(6)
C33 C34 Cl5 119.7(6)
O26 C35 N10 112.3(6)
O26 C35 C36 126.0(7)
N10 C35 C36 121.7(7)
O26 C35 Gd5 52.3(3)
N10 C35 Gd5 60.4(4)
C36 C35 Gd5 174.9(5)
C37 C36 C35 119.5(7)
C37 C36 H36 120.2
C35 C36 H36 120.2
C36 C37 C38 120.4(7)
C36 C37 H37 119.8
C38 C37 H37 119.8
C39 C38 C37 115.7(7)
C39 C38 H38 122.1
C37 C38 H38 122.1
N10 C39 C38 125.3(7)
N10 C39 Cl3 117.0(6)
C38 C39 Cl3 117.6(6)
O27 C40 N11 113.3(6)
O27 C40 C41 124.3(6)
N11 C40 C41 122.4(6)
O27 C40 Gd6 53.1(3)
N11 C40 Gd6 60.4(3)
C41 C40 Gd6 174.8(5)
C42 C41 C40 117.4(7)
C42 C41 H41 121.3
C40 C41 H41 121.3
C41 C42 C43 120.7(7)
C41 C42 H42 119.6
C43 C42 H42 119.6
C44 C43 C42 117.3(7)
C44 C43 H43 121.4
C42 C43 H43 121.4
N11 C44 C43 124.9(7)
N11 C44 Cl1 116.6(5)
C43 C44 Cl1 118.6(6)
O6 C45 N12 113.7(6)
O6 C45 C46 125.5(7)
N12 C45 C46 120.8(7)
O6 C45 Gd6 54.2(3)
N12 C45 Gd6 59.6(4)
C46 C45 Gd6 176.5(5)
C47 C46 C45 118.7(8)
C47 C46 H46 120.6
C45 C46 H46 120.6
C46 C47 C48 121.1(8)
C46 C47 H47 119.5
C48 C47 H47 119.5
C49 C48 C47 115.4(7)
C49 C48 H48 122.3
C47 C48 H48 122.3
N12 C49 C48 125.7(8)
N12 C49 Cl4 116.2(6)
C48 C49 Cl4 118.1(6)
O29 C50 N13 118.1(7)
O29 C50 C51 120.6(7)
N13 C50 C51 121.2(7)
C52 C51 C50 118.4(9)
C52 C51 H51 120.8
C50 C51 H51 120.8
C51 C52 C53 120.0(9)
C51 C52 H52 120.0
C53 C52 H52 120.0
C54 C53 C52 116.6(8)
C54 C53 H53 121.7
C52 C53 H53 121.7
N13 C54 C53 126.5(8)
N13 C54 Cl2 115.3(6)
C53 C54 Cl2 118.2(7)
C56 N14 C60 120.0
O28 C56 C57 126.6(3)
O28 C56 N14 113.4(3)
C57 C56 N14 120.0
C58 C57 C56 120.0
C58 C57 H57 120.0
C56 C57 H57 120.0
C59 C58 C57 120.0
C59 C58 H58 120.0
C57 C58 H58 120.0
C58 C59 C60 120.0
C58 C59 H59 120.0
C60 C59 H59 120.0
C59 C60 N14 120.0
C59 C60 Cl7 124.6(3)
N14 C60 Cl7 115.3(3)
O9 C61 O7 126.7(4)
O9 C61 O8 119.6(5)
O7 C61 O8 113.6(4)
O9 C61 Gd4 53.2(3)
O7 C61 Gd4 179.8(4)
O8 C61 Gd4 66.5(3)
O13 C12' C11 104.7(6)
O13 C12' H12C 110.8
C11 C12' H12C 110.8
O13 C12' H12D 110.8
C11 C12' H12D 110.8
H12C C12' H12D 108.9
C56' N14' C60' 120.0
O25' C56' C57' 133.9(4)
O25' C56' N14' 105.9(4)
C57' C56' N14' 120.0
C56' C57' C58' 120.0
C56' C57' H57' 120.0
C58' C57' H57' 120.0
C57' C58' C59' 120.0
C57' C58' H58' 120.0
C59' C58' H58' 120.0
C60' C59' C58' 120.0
C58' C59' Cl7' 164.5(2)
C60' C59' H59' 120.0
C58' C59' H59' 120.0
Cl7' C59' H59' 75.4
C58' C59' H10S 129.4
H59' C59' H10S 97.3
C59' C60' N14' 120.0
C59' C60' Cl7' 96.7(3)
N14' C60' Cl7' 143.3(3)
C59' C60' H10S 69.4
N14' C60' H10S 122.8
Cl7' C60' H10S 69.9
C4S O7S H7S 109.5
C8S O8S H8S 107.3
O7S C4S H4S1 109.5
O7S C4S H4S2 109.5
H4S1 C4S H4S2 109.5
O7S C4S H4S3 109.5
H4S1 C4S H4S3 109.5
H4S2 C4S H4S3 109.5
C10S O10S H10S 134.7
C1' O5' H5' 109.5
C56 O28 Gd6 134.5(4)
C14S O14S H14S 103.0
O14S C14S H14C 113.2
O14S C14S H14D 111.0
H14C C14S H14D 111.7
O14S C14S H14E 108.1
H14C C14S H14E 107.6
H14D C14S H14E 104.8
O3S N1S O2S 115.7(18)
O3S N1S O1S 125.4(16)
O2S N1S O1S 118.6(17)

loop_
_geom_bond_atom_site_label_1
_geom_bond_atom_site_label_2
_geom_bond_distance
_geom_bond_site_symmetry_2
Gd1 O4 2.289(4) .
Gd1 O5 2.299(4) .
Gd1 O6 2.416(5) .
Gd1 O1 2.440(4) .
Gd1 O3 2.440(5) .
Gd1 O2 2.445(5) .
Gd1 O7 2.463(4) .
Gd1 N1 2.650(5) .
Gd1 O8 2.817(4) .
Gd1 Gd2 3.7420(5) .
Gd1 Gd3 3.7439(5) .
Gd1 Gd6 4.0753(5) .
Gd2 O4 2.296(5) .
Gd2 O14 2.311(4) .
Gd2 O15 2.451(5) .
Gd2 O8 2.455(4) .
Gd2 O10 2.480(5) .
Gd2 O13 2.490(5) .
Gd2 O3 2.508(4) .
Gd2 O11 2.521(5) .
Gd2 N6 2.608(6) .
Gd2 N2 2.934(7) .
Gd2 Gd4 3.7437(5) .
Gd3 O20 2.299(4) .
Gd3 O5 2.324(4) .
Gd3 O3 2.445(4) .
Gd3 O8 2.453(4) .
Gd3 O17 2.490(5) .
Gd3 O15 2.509(4) .
Gd3 O19 2.511(4) .
Gd3 O16 2.520(5) .
Gd3 N4 2.629(6) .
Gd3 N3 2.910(7) .
Gd3 Gd4 3.7270(5) .
Gd4 O20 2.306(4) .
Gd4 O14 2.329(5) .
Gd4 O21 2.389(5) .
Gd4 O22 2.433(4) .
Gd4 O15 2.452(5) .
Gd4 O23 2.457(5) .
Gd4 O9 2.474(5) .
Gd4 N7 2.663(6) .
Gd4 O8 2.755(4) .
Gd4 C61 3.002(5) .
Gd5 O24 2.264(5) .
Gd5 O25' 2.299(5) .
Gd5 O9 2.352(4) .
Gd5 O27 2.353(5) .
Gd5 O23 2.434(5) .
Gd5 O26 2.444(4) .
Gd5 N9 2.550(6) .
Gd5 N10 2.624(6) .
Gd5 C30 2.950(7) .
Gd5 C35 3.014(7) .
Gd5 Gd6 3.9717(5) .
Gd6 O29 2.233(5) .
Gd6 O28 2.329(5) .
Gd6 O7 2.355(5) .
Gd6 O26 2.363(5) .
Gd6 O6 2.447(5) .
Gd6 O27 2.454(4) .
Gd6 N12 2.567(6) .
Gd6 N11 2.616(6) .
Gd6 C45 2.971(7) .
Gd6 C40 3.007(7) .
Cl1 C44 1.742(7) .
Cl2 C54 1.742(8) .
Cl3 C39 1.735(8) .
Cl4 C49 1.739(8) .
Cl5 C34 1.730(9) .
Cl6 C29 1.751(10) .
Cl7 C60 1.723(10) .
O1 C1 1.455(8) .
O1 H1 0.7206 .
O2 C3 1.428(8) .
O2 H2 0.7490 .
O3 C6 1.426(8) .
O4 C7 1.415(8) .
O5 C18 1.390(8) .
O6 C45 1.309(8) .
O7 C61 1.293(6) .
O8 C61 1.325(6) .
O9 C61 1.217(6) .
O10 N2 1.278(8) .
O11 N2 1.262(7) .
O12 N2 1.233(8) .
O13 C12' 1.435(9) .
O13 C12 1.62(3) .
O13 H141 0.7991 .
O14 C10 1.401(8) .
O15 C19 1.437(8) .
O16 N3 1.265(8) .
O17 N3 1.286(9) .
O18 N3 1.246(9) .
O19 C13 1.441(9) .
O19 H19 0.8096 .
O20 C16 1.404(8) .
O21 C22 1.408(8) .
O21 H21 0.7536 .
O22 C24 1.422(8) .
O22 H22 0.7610 .
O23 C30 1.316(8) .
O24 C25 1.320(8) .
O25' C56' 1.176(9) .
O26 C35 1.307(8) .
O27 C40 1.316(8) .
O29 C50 1.284(8) .
N1 C2 1.467(9) .
N1 C5 1.482(9) .
N1 C4 1.497(9) .
N4 C17 1.470(9) .
N4 C15 1.477(9) .
N4 C14 1.495(8) .
N6 C8 1.464(9) .
N6 C9 1.472(9) .
N6 C11 1.480(10) .
N7 C21 1.482(10) .
N7 C23 1.486(10) .
N7 C20 1.500(9) .
N8 C25 1.304(10) .
N8 C29 1.330(9) .
N9 C34 1.322(9) .
N9 C30 1.354(10) .
N10 C39 1.332(9) .
N10 C35 1.364(9) .
N11 C44 1.312(9) .
N11 C40 1.363(9) .
N12 C49 1.310(9) .
N12 C45 1.354(9) .
N13 C54 1.330(9) .
N13 C50 1.352(9) .
C1 C2 1.515(10) .
C1 H1A 0.9700 .
C1 H1B 0.9700 .
C2 H2A 0.9700 .
C2 H2B 0.9700 .
C3 C4 1.502(10) .
C3 H3A 0.9700 .
C3 H3B 0.9700 .
C4 H4A 0.9700 .
C4 H4B 0.9700 .
C5 C6 1.507(9) .
C5 H5A 0.9700 .
C5 H5B 0.9700 .
C6 H6A 0.9700 .
C6 H6B 0.9700 .
C7 C8 1.523(10) .
C7 H7A 0.9700 .
C7 H7B 0.9700 .
C8 H8A 0.9700 .
C8 H8B 0.9700 .
C9 C10 1.490(11) .
C9 H9A 0.9700 .
C9 H9B 0.9700 .
C10 H10A 0.9700 .
C10 H10B 0.9700 .
C11 C12 1.37(2) .
C11 C12' 1.553(11) .
C11 H11A 0.9700 .
C11 H11B 0.9700 .
C12 H12A 0.9700 .
C12 H12B 0.9700 .
C13 C14 1.473(11) .
C13 H13A 0.9700 .
C13 H13B 0.9700 .
C14 H14A 0.9700 .
C14 H14B 0.9700 .
C15 C16 1.503(9) .
C15 H15A 0.9700 .
C15 H15B 0.9700 .
C16 H16A 0.9700 .
C16 H16B 0.9700 .
C17 C18 1.533(10) .
C17 H17A 0.9700 .
C17 H17B 0.9700 .
C18 H18A 0.9700 .
C18 H18B 0.9700 .
C19 C20 1.489(9) .
C19 H19A 0.9700 .
C19 H19B 0.9700 .
C20 H20A 0.9700 .
C20 H20B 0.9700 .
C21 C22 1.515(11) .
C21 H21A 0.9700 .
C21 H21B 0.9700 .
C22 H22A 0.9700 .
C22 H22B 0.9700 .
C23 C24 1.508(11) .
C23 H23A 0.9700 .
C23 H23B 0.9700 .
C24 H24A 0.9700 .
C24 H24B 0.9700 .
C25 C26 1.432(11) .
C26 C27 1.368(12) .
C26 H26 0.9300 .
C27 C28 1.365(15) .
C27 H27 0.9300 .
C28 C29 1.350(13) .
C28 H28 0.9300 .
C30 C31 1.394(10) .
C31 C32 1.375(10) .
C31 H31 0.9300 .
C32 C33 1.360(12) .
C32 H32 0.9300 .
C33 C34 1.357(11) .
C33 H33 0.9300 .
C35 C36 1.374(10) .
C36 C37 1.365(10) .
C36 H36 0.9300 .
C37 C38 1.408(11) .
C37 H37 0.9300 .
C38 C39 1.375(11) .
C38 H38 0.9300 .
C40 C41 1.398(9) .
C41 C42 1.378(10) .
C41 H41 0.9300 .
C42 C43 1.379(11) .
C42 H42 0.9300 .
C43 C44 1.376(10) .
C43 H43 0.9300 .
C45 C46 1.399(10) .
C46 C47 1.370(11) .
C46 H46 0.9300 .
C47 C48 1.390(12) .
C47 H47 0.9300 .
C48 C49 1.385(11) .
C48 H48 0.9300 .
C50 C51 1.414(11) .
C51 C52 1.380(13) .
C51 H51 0.9300 .
C52 C53 1.396(14) .
C52 H52 0.9300 .
C53 C54 1.351(12) .
C53 H53 0.9300 .
N14 C56 1.3900 .
N14 C60 1.3900 .
C56 O28 1.301(6) .
C56 C57 1.3900 .
C57 C58 1.3900 .
C57 H57 0.9300 .
C58 C59 1.3900 .
C58 H58 0.9300 .
C59 C60 1.3900 .
C59 H59 0.9300 .
Cl7' C60' 1.560(10) .
Cl7' C59' 2.207(10) .
Cl7' H10S 1.5249 .
C12' H12C 0.9700 .
C12' H12D 0.9700 .
N14' C56' 1.3900 .
N14' C60' 1.3900 .
C56' C57' 1.3900 .
C57' C58' 1.3900 .
C57' H57' 0.9300 .
C58' C59' 1.3900 .
C58' H58' 0.9300 .
C59' C60' 1.3900 .
C59' H59' 0.9300 .
C60' H10S 0.9571 .
O6S C3S 1.414(13) .
O6S H6S 0.8200 .
O7S C4S 1.378(10) .
O7S H7S 0.8200 .
O8S C8S 1.443(10) .
O8S H8S 0.8185 .
C3S H3S1 0.9600 .
C3S H3S2 0.9600 .
C3S H3S3 0.9600 .
C4S H4S1 0.9600 .
C4S H4S2 0.9600 .
C4S H4S3 0.9600 .
O9' O9' 0.00(5) 1
C10S O10S 1.443(10) .
C10S H10C 0.9600 .
C10S H10D 0.9600 .
C10S H10E 0.9600 .
O10S H10S 0.7638 .
O5' C1' 1.406(12) .
O5' H5' 0.8200 .
C8S H8S1 0.9600 .
C8S H8S2 0.9600 .
C8S H8S3 0.9600 .
O13S C13S 1.397(9) .
O13S H13S 0.8200 .
C13S H13C 0.9600 .
C13S H13D 0.9600 .
C13S H13E 0.9600 .
O14S C14S 1.458(10) .
O14S H14S 0.9889 .
C14S H14C 0.9286 .
C14S H14D 0.9657 .
C14S H14E 1.0129 .
O1S N1S 1.226(13) .
N1S O3S 1.166(12) .
N1S O2S 1.195(19) .
C1' H1'1 0.9600 .
C1' H1'2 0.9600 .
C1' H1'3 0.9600 .
